data_7052891
loop_
_publ_author_name
'Shen, Xiaoping'
'Zhang, Qian'
'Zhou, Hongbo'
'Zhou, Hu'
'Yuan, Aihua'

_publ_section_title
;
 Syntheses, crystal structures and magnetic properties of two
 low-dimensional cyano-bridged CrIII--MnII/III assemblies
;
_journal_issue 5
_journal_name_full 'New Journal of Chemistry'
_journal_page_first 1180
_journal_paper_doi 10.1039/c2nj20966g
_journal_volume 36
_journal_year 2012
_chemical_formula_moiety 'C23 H16 Cr Mn N8 O2, 2(C19 H24 Mn N2 O4), H4 O2'
_chemical_formula_sum 'C61 H68 Cr Mn3 N12 O12'
_chemical_formula_weight 1378.09
_chemical_name_systematic
;
?
;
_space_group_IT_number 2
_symmetry_cell_setting triclinic
_symmetry_space_group_name_Hall '-P 1'
_symmetry_space_group_name_H-M 'P -1'
_atom_sites_solution_hydrogens geom
_atom_sites_solution_primary direct
_atom_sites_solution_secondary difmap
_audit_creation_method SHELXL-97
_audit_update_record
;
2011-11-08 # Formatted by publCIF
;
_cell_angle_alpha 71.1980(10)
_cell_angle_beta 87.749(3)
_cell_angle_gamma 76.002(2)
_cell_formula_units_Z 2
_cell_length_a 10.4784(14)
_cell_length_b 17.878(2)
_cell_length_c 18.9670(18)
_cell_measurement_reflns_used 4184
_cell_measurement_temperature 291(2)
_cell_measurement_theta_max 24.05
_cell_measurement_theta_min 2.21
_cell_volume 3260.8(6)
_computing_cell_refinement SMART
_computing_data_collection 'SMART (Bruker, 2000)'
_computing_data_reduction 'SAINT (Bruker, 2000)'
_computing_molecular_graphics SHELXTL
_computing_publication_material SHELXTL
_computing_structure_refinement SHELXTL
_computing_structure_solution 'SHELXTL (Bruker, 2000)'
_diffrn_ambient_temperature 291(2)
_diffrn_measured_fraction_theta_full 0.980
_diffrn_measured_fraction_theta_max 0.980
_diffrn_measurement_device_type 'Bruker Smart Apex CCD'
_diffrn_measurement_method 'phi and omega scans'
_diffrn_radiation_monochromator graphite
_diffrn_radiation_source 'sealed tube'
_diffrn_radiation_type MoK\a
_diffrn_radiation_wavelength 0.71073
_diffrn_reflns_av_R_equivalents 0.0313
_diffrn_reflns_av_sigmaI/netI 0.0687
_diffrn_reflns_limit_h_max 12
_diffrn_reflns_limit_h_min -12
_diffrn_reflns_limit_k_max 21
_diffrn_reflns_limit_k_min -21
_diffrn_reflns_limit_l_max 22
_diffrn_reflns_limit_l_min -18
_diffrn_reflns_number 25060
_diffrn_reflns_theta_full 25.50
_diffrn_reflns_theta_max 25.50
_diffrn_reflns_theta_min 1.14
_exptl_absorpt_coefficient_mu 0.798
_exptl_absorpt_correction_T_max 0.86
_exptl_absorpt_correction_T_min 0.82
_exptl_absorpt_correction_type multi-scan
_exptl_absorpt_process_details 'SADABS; Bruker, 2000'
_exptl_crystal_colour black
_exptl_crystal_density_diffrn 1.404
_exptl_crystal_density_method 'not measured'
_exptl_crystal_description block
_exptl_crystal_F_000 1426
_exptl_crystal_size_max 0.28
_exptl_crystal_size_mid 0.22
_exptl_crystal_size_min 0.20
_refine_diff_density_max 0.588
_refine_diff_density_min -0.476
_refine_diff_density_rms 0.055
_refine_ls_extinction_method none
_refine_ls_goodness_of_fit_ref 1.093
_refine_ls_hydrogen_treatment constr
_refine_ls_matrix_type full
_refine_ls_number_parameters 824
_refine_ls_number_reflns 11889
_refine_ls_number_restraints 0
_refine_ls_restrained_S_all 1.093
_refine_ls_R_factor_all 0.0818
_refine_ls_R_factor_gt 0.0534
_refine_ls_shift/su_max 0.000
_refine_ls_shift/su_mean 0.000
_refine_ls_structure_factor_coef Fsqd
_refine_ls_weighting_details 'calc w=1/[\s^2^(Fo^2^)+(0.0438P)^2^] where P=(Fo^2^+2Fc^2^)/3'
_refine_ls_weighting_scheme calc
_refine_ls_wR_factor_gt 0.0998
_refine_ls_wR_factor_ref 0.1043
_reflns_number_gt 8303
_reflns_number_total 11889
_reflns_threshold_expression >2sigma(I)
_cod_data_source_file c2nj20966g.txt
_cod_data_source_block 1
_cod_depositor_comments
;
The following automatic conversions were performed:

'_symmetry_cell_setting' value 'Triclinic' changed to 'triclinic'
according to /home/saulius/struct/CIF-dictionaries/cif_core.dic
dictionary named 'cif_core.dic' version 2.4.1 from 2010-06-29.

Automatic conversion script
Id: cif_fix_values 1715 2011-07-08 13:25:40Z adriana 
;
_cod_original_sg_symbol_H-M 'P-1 '
_cod_database_code 7052891

loop_
_symmetry_equiv_pos_as_xyz
'x, y, z'
'-x, -y, -z'

loop_
_atom_site_label
_atom_site_type_symbol
_atom_site_fract_x
_atom_site_fract_y
_atom_site_fract_z
_atom_site_U_iso_or_equiv
_atom_site_adp_type
_atom_site_occupancy
_atom_site_symmetry_multiplicity
_atom_site_calc_flag
_atom_site_refinement_flags
C1 C 0.4574(3) 0.36208(19) 0.30037(17) 0.0396(7) Uani 1 1 d .
C2 C 0.5920(3) 0.3414(2) 0.31661(18) 0.0481(8) Uani 1 1 d .
H2 H 0.6388 0.3816 0.3031 0.058 Uiso 1 1 calc R
C3 C 0.6567(4) 0.2613(2) 0.3528(2) 0.0560(10) Uani 1 1 d .
H3 H 0.7467 0.2477 0.3638 0.067 Uiso 1 1 calc R
C4 C 0.5859(3) 0.2011(2) 0.37276(19) 0.0539(9) Uani 1 1 d .
H4 H 0.6287 0.1472 0.3971 0.065 Uiso 1 1 calc R
C5 C 0.4506(3) 0.2224(2) 0.3560(2) 0.0506(9) Uani 1 1 d .
H5 H 0.4034 0.1824 0.3690 0.061 Uiso 1 1 calc R
C6 C 0.3860(3) 0.30297(19) 0.31987(16) 0.0385(7) Uani 1 1 d .
C7 C 0.2457(3) 0.3156(2) 0.30850(18) 0.0453(8) Uani 1 1 d .
H7 H 0.2092 0.2707 0.3222 0.054 Uiso 1 1 calc R
C8 C 0.0315(3) 0.39852(19) 0.26136(19) 0.0436(8) Uani 1 1 d .
H8 H 0.0262 0.4043 0.2083 0.052 Uiso 1 1 calc R
C9 C -0.0473(3) 0.4771(2) 0.26868(18) 0.0433(8) Uani 1 1 d .
H9A H -0.1306 0.4939 0.2407 0.052 Uiso 1 1 calc R
H9B H -0.0652 0.4707 0.3206 0.052 Uiso 1 1 calc R
C10 C -0.0302(3) 0.61737(18) 0.21184(15) 0.0343(6) Uani 1 1 d .
H10 H -0.1217 0.6315 0.2085 0.041 Uiso 1 1 calc R
C11 C 0.0373(3) 0.68142(19) 0.18717(17) 0.0387(7) Uani 1 1 d .
C12 C -0.0464(3) 0.76128(19) 0.15737(17) 0.0403(7) Uani 1 1 d .
H12 H -0.1373 0.7690 0.1546 0.048 Uiso 1 1 calc R
C13 C 0.0108(3) 0.8269(2) 0.13261(17) 0.0397(7) Uani 1 1 d .
H13 H -0.0429 0.8793 0.1139 0.048 Uiso 1 1 calc R
C14 C 0.1456(3) 0.8164(2) 0.13516(18) 0.0420(7) Uani 1 1 d .
H14 H 0.1815 0.8614 0.1175 0.050 Uiso 1 1 calc R
C15 C 0.2291(3) 0.73798(19) 0.16427(18) 0.0433(8) Uani 1 1 d .
H15 H 0.3199 0.7311 0.1665 0.052 Uiso 1 1 calc R
C16 C 0.1738(3) 0.6695(2) 0.19024(16) 0.0388(7) Uani 1 1 d .
C17 C -0.0348(3) 0.33121(19) 0.30154(19) 0.0432(7) Uani 1 1 d .
H17A H 0.0031 0.2838 0.2876 0.065 Uiso 1 1 calc R
H17B H -0.1272 0.3488 0.2882 0.065 Uiso 1 1 calc R
H17C H -0.0224 0.3183 0.3544 0.065 Uiso 1 1 calc R
C18 C 0.1403(3) 0.48976(18) 0.42164(16) 0.0350(7) Uani 1 1 d .
C19 C -0.1332(3) 0.5714(2) 0.41445(17) 0.0405(7) Uani 1 1 d .
C20 C -0.0472(3) 0.39568(19) 0.49123(15) 0.0344(7) Uani 1 1 d .
C21 C 0.1359(3) 0.49573(17) 0.07913(16) 0.0317(6) Uani 1 1 d .
C22 C -0.0546(3) 0.4024(2) 0.07496(17) 0.0389(7) Uani 1 1 d .
C23 C -0.1429(3) 0.5753(2) 0.04130(19) 0.0463(8) Uani 1 1 d .
C24 C 0.5192(3) 0.8671(2) 0.43646(19) 0.0457(8) Uani 1 1 d .
C25 C 0.5610(3) 0.9328(2) 0.44439(18) 0.0418(7) Uani 1 1 d .
H25 H 0.5034 0.9841 0.4315 0.050 Uiso 1 1 calc R
C26 C 0.6850(3) 0.9221(2) 0.47065(18) 0.0449(8) Uani 1 1 d .
H26 H 0.7110 0.9674 0.4734 0.054 Uiso 1 1 calc R
C27 C 0.7733(3) 0.8483(2) 0.49323(19) 0.0443(8) Uani 1 1 d .
H27 H 0.8572 0.8434 0.5113 0.053 Uiso 1 1 calc R
C28 C 0.7354(3) 0.7799(2) 0.48873(17) 0.0429(7) Uani 1 1 d .
H28 H 0.7935 0.7287 0.5044 0.051 Uiso 1 1 calc R
C29 C 0.6069(3) 0.7898(2) 0.45982(19) 0.0456(8) Uani 1 1 d .
C30 C 0.5717(3) 0.71499(19) 0.46148(17) 0.0389(7) Uani 1 1 d .
H30 H 0.6315 0.6656 0.4839 0.047 Uiso 1 1 calc R
C31 C 0.4457(3) 0.6311(2) 0.44006(19) 0.0451(8) Uani 1 1 d .
H31 H 0.5310 0.5967 0.4341 0.054 Uiso 1 1 calc R
C32 C 0.3515(3) 0.6427(2) 0.37590(19) 0.0452(8) Uani 1 1 d .
H32A H 0.3998 0.6433 0.3311 0.054 Uiso 1 1 calc R
H32B H 0.3078 0.5984 0.3882 0.054 Uiso 1 1 calc R
C33 C 0.1295(3) 0.7303(2) 0.34635(17) 0.0418(7) Uani 1 1 d .
H33 H 0.1035 0.6840 0.3468 0.050 Uiso 1 1 calc R
C34 C 0.0302(3) 0.8065(2) 0.32668(18) 0.0451(8) Uani 1 1 d .
C35 C -0.0977(3) 0.8002(2) 0.31756(18) 0.0446(8) Uani 1 1 d .
H35 H -0.1166 0.7497 0.3272 0.054 Uiso 1 1 calc R
C36 C -0.1958(3) 0.8715(2) 0.29371(19) 0.0457(8) Uani 1 1 d .
H36 H -0.2819 0.8684 0.2879 0.055 Uiso 1 1 calc R
C37 C -0.1692(3) 0.9475(2) 0.27818(18) 0.0456(8) Uani 1 1 d .
H37 H -0.2368 0.9944 0.2613 0.055 Uiso 1 1 calc R
C38 C -0.0397(3) 0.9537(2) 0.28803(18) 0.0432(8) Uani 1 1 d .
H38 H -0.0202 1.0043 0.2761 0.052 Uiso 1 1 calc R
C39 C 0.0593(3) 0.8811(2) 0.31642(18) 0.0446(8) Uani 1 1 d .
C40 C 0.4020(3) 0.59673(19) 0.51453(18) 0.0409(7) Uani 1 1 d .
H40A H 0.4732 0.5832 0.5503 0.061 Uiso 1 1 calc R
H40B H 0.3741 0.5484 0.5177 0.061 Uiso 1 1 calc R
H40C H 0.3297 0.6358 0.5249 0.061 Uiso 1 1 calc R
C41 C 0.4209(3) 0.8796(2) 0.21318(18) 0.0437(7) Uani 1 1 d .
H41A H 0.3299 0.9079 0.2101 0.066 Uiso 1 1 calc R
H41B H 0.4389 0.8581 0.1726 0.066 Uiso 1 1 calc R
H41C H 0.4751 0.9167 0.2105 0.066 Uiso 1 1 calc R
C42 C 0.1264(3) 0.87811(19) 0.49870(18) 0.0457(8) Uani 1 1 d .
H42A H 0.1913 0.9093 0.4918 0.068 Uiso 1 1 calc R
H42B H 0.0981 0.8667 0.5490 0.068 Uiso 1 1 calc R
H42C H 0.0523 0.9086 0.4648 0.068 Uiso 1 1 calc R
C43 C 0.4640(3) 0.1354(2) 0.19748(18) 0.0446(8) Uani 1 1 d .
C44 C 0.4291(3) 0.0665(2) 0.25163(18) 0.0435(7) Uani 1 1 d .
H44 H 0.4923 0.0185 0.2736 0.052 Uiso 1 1 calc R
C45 C 0.2970(3) 0.0743(2) 0.27005(18) 0.0431(7) Uani 1 1 d .
H45 H 0.2721 0.0302 0.3041 0.052 Uiso 1 1 calc R
C46 C 0.2010(3) 0.14701(19) 0.23850(19) 0.0438(8) Uani 1 1 d .
H46 H 0.1145 0.1502 0.2529 0.053 Uiso 1 1 calc R
C47 C 0.2314(3) 0.2128(2) 0.18743(19) 0.0465(8) Uani 1 1 d .
H47 H 0.1663 0.2600 0.1659 0.056 Uiso 1 1 calc R
C48 C 0.3651(3) 0.20816(19) 0.16742(19) 0.0420(7) Uani 1 1 d .
C49 C 0.3947(3) 0.2816(2) 0.11617(17) 0.0439(7) Uani 1 1 d .
H49 H 0.3271 0.3288 0.1025 0.053 Uiso 1 1 calc R
C50 C 0.5258(3) 0.3649(2) 0.03889(18) 0.0443(8) Uani 1 1 d .
H50 H 0.4413 0.3965 0.0127 0.053 Uiso 1 1 calc R
C51 C 0.6249(3) 0.3486(2) -0.01821(19) 0.0487(8) Uani 1 1 d .
H51A H 0.6630 0.3950 -0.0397 0.058 Uiso 1 1 calc R
H51B H 0.5822 0.3394 -0.0580 0.058 Uiso 1 1 calc R
C52 C 0.8546(3) 0.2688(2) 0.00682(18) 0.0439(8) Uani 1 1 d .
H52 H 0.8770 0.3141 -0.0268 0.053 Uiso 1 1 calc R
C53 C 0.9573(3) 0.1972(2) 0.03950(19) 0.0448(8) Uani 1 1 d .
C54 C 1.0867(3) 0.2055(2) 0.02149(17) 0.0406(7) Uani 1 1 d .
H54 H 1.1009 0.2558 -0.0065 0.049 Uiso 1 1 calc R
C55 C 1.1895(3) 0.13968(19) 0.04528(17) 0.0409(7) Uani 1 1 d .
H55 H 1.2746 0.1454 0.0342 0.049 Uiso 1 1 calc R
C56 C 1.1694(3) 0.0623(2) 0.08671(18) 0.0428(7) Uani 1 1 d .
H56 H 1.2411 0.0175 0.1013 0.051 Uiso 1 1 calc R
C57 C 1.0439(3) 0.0525(2) 0.10584(18) 0.0417(7) Uani 1 1 d .
H57 H 1.0313 0.0016 0.1335 0.050 Uiso 1 1 calc R
C58 C 0.9346(3) 0.1214(2) 0.08250(19) 0.0464(8) Uani 1 1 d .
C59 C 0.5657(3) 0.4110(2) 0.08546(19) 0.0457(8) Uani 1 1 d .
H59A H 0.5293 0.3956 0.1338 0.069 Uiso 1 1 calc R
H59B H 0.5332 0.4685 0.0612 0.069 Uiso 1 1 calc R
H59C H 0.6600 0.3981 0.0909 0.069 Uiso 1 1 calc R
C60 C 0.6041(3) 0.05944(19) 0.03301(19) 0.0470(8) Uani 1 1 d .
H60A H 0.6962 0.0378 0.0464 0.070 Uiso 1 1 calc R
H60B H 0.5844 0.0481 -0.0110 0.070 Uiso 1 1 calc R
H60C H 0.5536 0.0346 0.0732 0.070 Uiso 1 1 calc R
C61 C 0.8662(4) 0.1716(2) 0.2292(2) 0.0503(8) Uani 1 1 d .
H61A H 0.9036 0.1945 0.2603 0.075 Uiso 1 1 calc R
H61B H 0.9338 0.1499 0.2005 0.075 Uiso 1 1 calc R
H61C H 0.8284 0.1288 0.2598 0.075 Uiso 1 1 calc R
Cr1 Cr 0.0000 0.5000 0.5000 0.03208(15) Uani 1 2 d S
Cr2 Cr 0.0000 0.5000 0.0000 0.03115(15) Uani 1 2 d S
Mn1 Mn 0.66407(5) 0.19216(3) 0.10117(3) 0.04561(13) Uani 1 1 d .
Mn2 Mn 0.32111(5) 0.80841(3) 0.38044(3) 0.04615(13) Uani 1 1 d .
Mn3 Mn 0.22274(4) 0.49356(3) 0.24863(3) 0.03940(12) Uani 1 1 d .
N1 N 0.1684(3) 0.38853(16) 0.27948(15) 0.0423(6) Uani 1 1 d .
N2 N 0.0303(2) 0.53901(16) 0.23914(15) 0.0398(6) Uani 1 1 d .
N3 N 0.2090(3) 0.48477(17) 0.37291(15) 0.0447(6) Uani 1 1 d .
N4 N -0.2066(3) 0.61417(16) 0.36532(15) 0.0411(6) Uani 1 1 d .
N5 N -0.0679(3) 0.33622(15) 0.48746(15) 0.0410(6) Uani 1 1 d .
N6 N 0.7316(2) 0.27326(16) 0.02196(14) 0.0404(6) Uani 1 1 d .
N7 N -0.0873(2) 0.34837(15) 0.11889(14) 0.0370(6) Uani 1 1 d .
N8 N -0.2208(3) 0.61572(17) 0.06350(15) 0.0447(6) Uani 1 1 d .
N9 N 0.4629(3) 0.71374(16) 0.43367(15) 0.0448(6) Uani 1 1 d .
N10 N 0.2528(3) 0.72160(16) 0.36350(15) 0.0429(6) Uani 1 1 d .
N13 N 0.5091(3) 0.28584(16) 0.08806(14) 0.0408(6) Uani 1 1 d .
N14 N 0.2034(2) 0.49387(17) 0.12505(15) 0.0429(6) Uani 1 1 d .
O1 O 0.40251(19) 0.44118(13) 0.26118(12) 0.0421(5) Uani 1 1 d .
O2 O 0.2578(2) 0.59676(13) 0.21833(12) 0.0420(5) Uani 1 1 d .
O3 O 0.3974(2) 0.88000(13) 0.40868(12) 0.0431(5) Uani 1 1 d .
O4 O 0.1819(2) 0.89090(13) 0.32460(12) 0.0458(5) Uani 1 1 d .
O5 O 0.4486(2) 0.81559(13) 0.28094(12) 0.0443(5) Uani 1 1 d .
H5B H 0.4541 0.7720 0.2709 0.053 Uiso 1 1 d R
O6 O 0.1907(2) 0.79158(13) 0.48239(12) 0.0461(5) Uani 1 1 d .
H6A H 0.1287 0.7715 0.4751 0.055 Uiso 1 1 d R
O7 O 0.5891(2) 0.12509(13) 0.18045(12) 0.0448(5) Uani 1 1 d .
O8 O 0.8165(2) 0.11029(14) 0.10210(13) 0.0491(6) Uani 1 1 d .
O9 O 0.5673(2) 0.15633(13) 0.01693(12) 0.0449(5) Uani 1 1 d .
H9C H 0.4726 0.1757 0.0176 0.054 Uiso 1 1 d R
O10 O 0.7733(2) 0.22907(14) 0.18362(12) 0.0476(6) Uani 1 1 d .
H10A H 0.8075 0.2674 0.1583 0.057 Uiso 1 1 d R
O11 O 0.0826(5) 0.0668(3) 0.3971(3) 0.0535(12) Uani 0.50 1 d P
H11C H 0.0730 0.0519 0.3597 0.064 Uiso 0.50 1 d PR
H11D H 0.1272 0.1026 0.3853 0.064 Uiso 0.50 1 d PR
O12 O 0.6148(4) 0.7502(3) 0.0963(2) 0.0448(10) Uani 0.50 1 d P
H12D H 0.5960 0.7052 0.1199 0.054 Uiso 0.50 1 d PR
H12B H 0.6473 0.7674 0.1266 0.067 Uiso 0.50 1 d PR
O13 O 0.5848(4) 0.5436(3) 0.2222(3) 0.0490(11) Uani 0.50 1 d P
H13B H 0.5728 0.5724 0.1764 0.074 Uiso 0.50 1 d PR
H13C H 0.5729 0.5746 0.2489 0.074 Uiso 0.50 1 d PR
O14 O 0.6132(4) 0.6856(2) 0.2490(2) 0.0398(10) Uiso 0.50 1 d P
H14D H 0.6049 0.6428 0.2411 0.048 Uiso 0.50 1 d PR
H14A H 0.6816 0.6988 0.2285 0.060 Uiso 0.50 1 d PR

loop_
_atom_site_aniso_label
_atom_site_aniso_U_11
_atom_site_aniso_U_22
_atom_site_aniso_U_33
_atom_site_aniso_U_23
_atom_site_aniso_U_13
_atom_site_aniso_U_12
C1 0.0462(18) 0.0392(17) 0.0337(16) -0.0135(14) -0.0051(13) -0.0074(14)
C2 0.0453(19) 0.046(2) 0.0431(19) -0.0023(16) -0.0021(15) -0.0090(16)
C3 0.046(2) 0.050(2) 0.045(2) 0.0159(17) -0.0030(15) -0.0046(16)
C4 0.047(2) 0.044(2) 0.0413(19) 0.0139(16) 0.0054(15) 0.0042(16)
C5 0.053(2) 0.0353(18) 0.054(2) -0.0074(16) 0.0186(16) -0.0040(16)
C6 0.0477(18) 0.0421(18) 0.0259(15) -0.0128(13) -0.0028(13) -0.0080(14)
C7 0.0408(18) 0.048(2) 0.0436(19) -0.0134(16) -0.0032(14) -0.0047(15)
C8 0.0443(18) 0.0400(18) 0.0461(19) -0.0121(15) -0.0025(15) -0.0115(15)
C9 0.0372(17) 0.050(2) 0.0439(19) -0.0142(16) 0.0141(14) -0.0162(15)
C10 0.0372(16) 0.0383(17) 0.0287(15) -0.0121(13) 0.0076(12) -0.0109(13)
C11 0.0370(16) 0.0436(18) 0.0387(17) -0.0153(14) -0.0024(13) -0.0123(14)
C12 0.0430(17) 0.0436(18) 0.0347(17) -0.0088(14) -0.0105(13) -0.0146(15)
C13 0.0415(17) 0.0439(18) 0.0377(17) -0.0166(15) -0.0016(13) -0.0127(14)
C14 0.0405(17) 0.0477(19) 0.0411(18) -0.0136(15) 0.0023(14) -0.0181(15)
C15 0.0393(17) 0.0427(18) 0.0475(19) -0.0133(16) 0.0122(15) -0.0122(14)
C16 0.0365(16) 0.0440(18) 0.0327(16) -0.0077(14) 0.0077(13) -0.0112(14)
C17 0.0442(18) 0.0395(18) 0.0466(19) -0.0114(15) 0.0028(14) -0.0147(14)
C18 0.0278(15) 0.0451(18) 0.0347(16) -0.0103(14) 0.0007(13) -0.0171(13)
C19 0.0357(16) 0.0487(19) 0.0359(18) -0.0145(15) 0.0039(14) -0.0070(15)
C20 0.0373(16) 0.0454(18) 0.0257(15) -0.0130(13) 0.0048(12) -0.0182(14)
C21 0.0302(14) 0.0376(16) 0.0309(15) -0.0133(13) 0.0046(12) -0.0124(12)
C22 0.0435(17) 0.0445(18) 0.0336(16) -0.0127(15) 0.0047(13) -0.0200(15)
C23 0.0438(19) 0.050(2) 0.0411(19) -0.0156(16) -0.0001(15) -0.0035(16)
C24 0.0385(18) 0.0452(19) 0.053(2) -0.0149(16) 0.0091(15) -0.0112(15)
C25 0.0377(17) 0.0416(18) 0.0457(19) -0.0151(15) 0.0054(14) -0.0081(14)
C26 0.0477(19) 0.0416(18) 0.0453(19) -0.0141(15) 0.0003(15) -0.0103(15)
C27 0.0396(17) 0.0448(19) 0.051(2) -0.0187(16) -0.0029(15) -0.0087(15)
C28 0.0494(19) 0.0432(19) 0.0375(17) -0.0145(15) 0.0059(14) -0.0127(15)
C29 0.0432(18) 0.048(2) 0.048(2) -0.0149(16) 0.0097(15) -0.0170(16)
C30 0.0326(16) 0.0388(17) 0.0425(18) -0.0095(14) 0.0195(13) -0.0116(13)
C31 0.0411(18) 0.0434(19) 0.051(2) -0.0175(16) 0.0054(15) -0.0084(15)
C32 0.0477(19) 0.047(2) 0.0448(19) -0.0158(16) 0.0103(15) -0.0181(16)
C33 0.0451(18) 0.0470(19) 0.0344(17) -0.0141(14) 0.0124(13) -0.0135(15)
C34 0.0453(18) 0.048(2) 0.0404(18) -0.0115(16) 0.0049(14) -0.0120(16)
C35 0.0470(19) 0.0397(18) 0.0447(19) -0.0081(15) 0.0099(15) -0.0148(16)
C36 0.0437(18) 0.0397(18) 0.051(2) -0.0104(16) 0.0203(15) -0.0148(15)
C37 0.0504(19) 0.0434(19) 0.0398(18) -0.0074(15) -0.0006(15) -0.0131(16)
C38 0.0443(18) 0.0461(19) 0.0402(18) -0.0106(15) 0.0079(14) -0.0179(16)
C39 0.0439(18) 0.048(2) 0.0378(18) -0.0075(15) 0.0065(14) -0.0126(16)
C40 0.0423(17) 0.0377(17) 0.0480(19) -0.0181(15) 0.0064(14) -0.0140(14)
C41 0.0374(17) 0.0468(19) 0.0466(19) -0.0128(15) -0.0003(14) -0.0124(14)
C42 0.0418(18) 0.0401(18) 0.0413(18) -0.0124(15) -0.0187(14) 0.0177(14)
C43 0.049(2) 0.0398(18) 0.0420(19) -0.0105(15) 0.0077(15) -0.0101(15)
C44 0.0452(18) 0.0362(17) 0.0492(19) -0.0156(15) 0.0129(15) -0.0096(14)
C45 0.0453(18) 0.0395(18) 0.0449(19) -0.0178(15) 0.0115(15) -0.0072(15)
C46 0.0465(18) 0.0379(18) 0.050(2) -0.0185(15) 0.0157(15) -0.0109(15)
C47 0.052(2) 0.0419(19) 0.0450(19) -0.0151(16) 0.0164(15) -0.0107(16)
C48 0.0475(18) 0.0351(17) 0.0500(19) -0.0200(15) 0.0097(15) -0.0148(14)
C49 0.0471(19) 0.0470(19) 0.0349(17) -0.0111(15) 0.0060(14) -0.0098(15)
C50 0.0448(18) 0.0422(18) 0.0447(19) -0.0098(15) -0.0002(15) -0.0139(15)
C51 0.0449(19) 0.055(2) 0.0397(19) -0.0056(16) 0.0009(15) -0.0127(16)
C52 0.0422(18) 0.0443(19) 0.0427(19) -0.0086(15) 0.0003(14) -0.0130(15)
C53 0.0414(18) 0.0412(18) 0.051(2) -0.0128(16) 0.0009(15) -0.0123(15)
C54 0.0428(18) 0.0446(18) 0.0351(17) -0.0170(14) 0.0077(13) -0.0074(15)
C55 0.0436(17) 0.0385(17) 0.0425(18) -0.0140(15) 0.0128(14) -0.0141(15)
C56 0.0472(18) 0.0398(18) 0.0421(18) -0.0156(15) 0.0149(14) -0.0105(15)
C57 0.0463(18) 0.0421(18) 0.0388(17) -0.0148(14) 0.0136(14) -0.0139(15)
C58 0.0476(19) 0.047(2) 0.0449(19) -0.0149(16) 0.0048(15) -0.0116(16)
C59 0.0405(18) 0.0432(18) 0.053(2) -0.0109(15) -0.0075(15) -0.0139(15)
C60 0.052(2) 0.0391(18) 0.046(2) -0.0069(15) -0.0116(16) -0.0109(15)
C61 0.055(2) 0.0373(19) 0.055(2) -0.0125(16) -0.0003(17) -0.0088(16)
Cr1 0.0347(3) 0.0409(4) 0.0266(3) -0.0147(3) -0.0010(3) -0.0146(3)
Cr2 0.0359(4) 0.0349(4) 0.0287(3) -0.0132(3) -0.0009(3) -0.0153(3)
Mn1 0.0475(3) 0.0381(3) 0.0509(3) -0.0127(2) 0.0045(2) -0.0126(2)
Mn2 0.0497(3) 0.0427(3) 0.0449(3) -0.0126(2) 0.0011(2) -0.0112(2)
Mn3 0.0319(2) 0.0504(3) 0.0342(3) -0.0104(2) 0.00260(19) -0.0113(2)
N1 0.0393(14) 0.0455(16) 0.0439(16) -0.0159(13) 0.0041(12) -0.0118(13)
N2 0.0355(14) 0.0412(15) 0.0461(16) -0.0179(13) 0.0045(11) -0.0107(12)
N3 0.0487(16) 0.0504(17) 0.0391(15) -0.0176(13) 0.0095(13) -0.0165(13)
N4 0.0401(15) 0.0385(15) 0.0443(16) -0.0088(12) -0.0074(12) -0.0134(12)
N5 0.0438(15) 0.0342(14) 0.0487(16) -0.0160(12) 0.0071(12) -0.0133(12)
N6 0.0394(14) 0.0430(15) 0.0377(14) -0.0074(12) -0.0054(11) -0.0147(12)
N7 0.0440(15) 0.0360(14) 0.0341(14) -0.0111(12) 0.0073(11) -0.0167(12)
N8 0.0425(15) 0.0439(16) 0.0387(15) -0.0144(13) -0.0083(12) 0.0090(13)
N9 0.0444(15) 0.0449(16) 0.0448(16) -0.0132(13) 0.0058(12) -0.0126(13)
N10 0.0455(16) 0.0437(16) 0.0404(15) -0.0144(12) 0.0053(12) -0.0115(13)
N13 0.0430(15) 0.0405(15) 0.0411(15) -0.0122(12) -0.0010(12) -0.0147(12)
N14 0.0326(13) 0.0610(18) 0.0408(15) -0.0185(13) 0.0048(12) -0.0193(13)
O1 0.0307(11) 0.0450(13) 0.0466(13) -0.0095(10) 0.0025(9) -0.0096(10)
O2 0.0356(11) 0.0478(13) 0.0418(12) -0.0111(10) 0.0012(9) -0.0132(10)
O3 0.0505(13) 0.0376(12) 0.0408(12) -0.0106(10) 0.0011(10) -0.0125(10)
O4 0.0494(13) 0.0434(13) 0.0436(13) -0.0128(11) -0.0020(10) -0.0105(10)
O5 0.0459(12) 0.0444(13) 0.0441(13) -0.0149(11) 0.0050(10) -0.0134(10)
O6 0.0497(13) 0.0427(13) 0.0449(13) -0.0126(10) 0.0011(10) -0.0112(10)
O7 0.0457(13) 0.0386(12) 0.0466(13) -0.0098(10) 0.0058(10) -0.0098(10)
O8 0.0462(13) 0.0459(13) 0.0499(14) -0.0091(11) 0.0090(10) -0.0113(11)
O9 0.0513(13) 0.0391(12) 0.0472(13) -0.0146(10) 0.0041(10) -0.0153(10)
O10 0.0516(13) 0.0491(14) 0.0368(13) -0.0028(11) -0.0029(10) -0.0166(11)
O11 0.057(3) 0.052(3) 0.049(3) -0.008(2) -0.002(2) -0.017(2)
O12 0.048(3) 0.042(3) 0.047(3) -0.016(2) 0.009(2) -0.014(2)
O13 0.052(3) 0.051(3) 0.046(3) -0.017(2) 0.007(2) -0.015(2)

loop_
_atom_type_symbol
_atom_type_description
_atom_type_scat_dispersion_real
_atom_type_scat_dispersion_imag
_atom_type_scat_source
C C 0.0033 0.0016 'International Tables Vol C Tables 4.2.6.8 and 6.1.1.4'
H H 0.0000 0.0000 'International Tables Vol C Tables 4.2.6.8 and 6.1.1.4'
N N 0.0061 0.0033 'International Tables Vol C Tables 4.2.6.8 and 6.1.1.4'
O O 0.0106 0.0060 'International Tables Vol C Tables 4.2.6.8 and 6.1.1.4'
Cr Cr 0.3209 0.6236 'International Tables Vol C Tables 4.2.6.8 and 6.1.1.4'
Mn Mn 0.3368 0.7283 'International Tables Vol C Tables 4.2.6.8 and 6.1.1.4'

loop_
_geom_angle_atom_site_label_1
_geom_angle_atom_site_label_2
_geom_angle_atom_site_label_3
_geom_angle
_geom_angle_site_symmetry_1
_geom_angle_site_symmetry_3
O1 C1 C6 122.5(3) . .
O1 C1 C2 116.7(3) . .
C6 C1 C2 120.7(3) . .
C3 C2 C1 120.3(3) . .
C3 C2 H2 119.8 . .
C1 C2 H2 119.8 . .
C2 C3 C4 119.6(3) . .
C2 C3 H3 120.2 . .
C4 C3 H3 120.2 . .
C5 C4 C3 119.7(3) . .
C5 C4 H4 120.1 . .
C3 C4 H4 120.1 . .
C6 C5 C4 120.4(3) . .
C6 C5 H5 119.8 . .
C4 C5 H5 119.8 . .
C1 C6 C5 119.3(3) . .
C1 C6 C7 126.8(3) . .
C5 C6 C7 113.9(3) . .
N1 C7 C6 122.0(3) . .
N1 C7 H7 119.0 . .
C6 C7 H7 119.0 . .
N1 C8 C9 109.5(3) . .
N1 C8 C17 118.8(3) . .
C9 C8 C17 109.2(3) . .
N1 C8 H8 106.2 . .
C9 C8 H8 106.2 . .
C17 C8 H8 106.2 . .
N2 C9 C8 107.9(2) . .
N2 C9 H9A 110.1 . .
C8 C9 H9A 110.1 . .
N2 C9 H9B 110.1 . .
C8 C9 H9B 110.1 . .
H9A C9 H9B 108.4 . .
N2 C10 C11 123.8(3) . .
N2 C10 H10 118.1 . .
C11 C10 H10 118.1 . .
C16 C11 C12 120.8(3) . .
C16 C11 C10 124.4(3) . .
C12 C11 C10 114.8(3) . .
C13 C12 C11 118.6(3) . .
C13 C12 H12 120.7 . .
C11 C12 H12 120.7 . .
C14 C13 C12 121.4(3) . .
C14 C13 H13 119.3 . .
C12 C13 H13 119.3 . .
C13 C14 C15 120.5(3) . .
C13 C14 H14 119.8 . .
C15 C14 H14 119.8 . .
C14 C15 C16 119.5(3) . .
C14 C15 H15 120.3 . .
C16 C15 H15 120.3 . .
O2 C16 C11 124.0(3) . .
O2 C16 C15 116.8(3) . .
C11 C16 C15 119.2(3) . .
C8 C17 H17A 109.5 . .
C8 C17 H17B 109.5 . .
H17A C17 H17B 109.5 . .
C8 C17 H17C 109.5 . .
H17A C17 H17C 109.5 . .
H17B C17 H17C 109.5 . .
N3 C18 Cr1 173.3(2) . .
N4 C19 Cr1 177.6(3) . .
N5 C20 Cr1 177.1(3) . .
N14 C21 Cr2 175.7(3) . .
N7 C22 Cr2 177.9(3) . .
N8 C23 Cr2 179.5(3) . .
O3 C24 C25 119.0(3) . .
O3 C24 C29 122.9(3) . .
C25 C24 C29 118.0(3) . .
C26 C25 C24 120.5(3) . .
C26 C25 H25 119.7 . .
C24 C25 H25 119.7 . .
C25 C26 C27 123.1(3) . .
C25 C26 H26 118.5 . .
C27 C26 H26 118.5 . .
C26 C27 C28 118.9(3) . .
C26 C27 H27 120.6 . .
C28 C27 H27 120.6 . .
C27 C28 C29 119.1(3) . .
C27 C28 H28 120.5 . .
C29 C28 H28 120.5 . .
C24 C29 C28 120.3(3) . .
C24 C29 C30 123.7(3) . .
C28 C29 C30 115.8(3) . .
N9 C30 C29 123.6(3) . .
N9 C30 H30 118.2 . .
C29 C30 H30 118.2 . .
C40 C31 N9 107.2(3) . .
C40 C31 C32 115.9(3) . .
N9 C31 C32 106.7(3) . .
C40 C31 H31 108.9 . .
N9 C31 H31 108.9 . .
C32 C31 H31 108.9 . .
N10 C32 C31 108.0(3) . .
N10 C32 H32A 110.1 . .
C31 C32 H32A 110.1 . .
N10 C32 H32B 110.1 . .
C31 C32 H32B 110.1 . .
H32A C32 H32B 108.4 . .
N10 C33 C34 125.0(3) . .
N10 C33 H33 117.5 . .
C34 C33 H33 117.5 . .
C39 C34 C35 121.9(3) . .
C39 C34 C33 122.9(3) . .
C35 C34 C33 115.1(3) . .
C36 C35 C34 117.9(3) . .
C36 C35 H35 121.0 . .
C34 C35 H35 121.0 . .
C35 C36 C37 121.9(3) . .
C35 C36 H36 119.1 . .
C37 C36 H36 119.1 . .
C36 C37 C38 120.1(3) . .
C36 C37 H37 119.9 . .
C38 C37 H37 119.9 . .
C39 C38 C37 118.3(3) . .
C39 C38 H38 120.9 . .
C37 C38 H38 120.9 . .
O4 C39 C34 124.5(3) . .
O4 C39 C38 115.6(3) . .
C34 C39 C38 119.6(3) . .
C31 C40 H40A 109.5 . .
C31 C40 H40B 109.5 . .
H40A C40 H40B 109.5 . .
C31 C40 H40C 109.5 . .
H40A C40 H40C 109.5 . .
H40B C40 H40C 109.5 . .
O5 C41 H41A 109.5 . .
O5 C41 H41B 109.5 . .
H41A C41 H41B 109.5 . .
O5 C41 H41C 109.5 . .
H41A C41 H41C 109.5 . .
H41B C41 H41C 109.5 . .
O6 C42 H42A 109.5 . .
O6 C42 H42B 109.5 . .
H42A C42 H42B 109.5 . .
O6 C42 H42C 109.5 . .
H42A C42 H42C 109.5 . .
H42B C42 H42C 109.5 . .
O7 C43 C48 125.0(3) . .
O7 C43 C44 116.0(3) . .
C48 C43 C44 119.0(3) . .
C45 C44 C43 117.8(3) . .
C45 C44 H44 121.1 . .
C43 C44 H44 121.1 . .
C44 C45 C46 121.7(3) . .
C44 C45 H45 119.1 . .
C46 C45 H45 119.1 . .
C47 C46 C45 121.6(3) . .
C47 C46 H46 119.2 . .
C45 C46 H46 119.2 . .
C46 C47 C48 118.8(3) . .
C46 C47 H47 120.6 . .
C48 C47 H47 120.6 . .
C43 C48 C47 121.0(3) . .
C43 C48 C49 122.0(3) . .
C47 C48 C49 117.0(3) . .
N13 C49 C48 124.6(3) . .
N13 C49 H49 117.7 . .
C48 C49 H49 117.7 . .
N13 C50 C59 109.4(3) . .
N13 C50 C51 107.5(3) . .
C59 C50 C51 114.0(3) . .
N13 C50 H50 108.6 . .
C59 C50 H50 108.6 . .
C51 C50 H50 108.6 . .
C50 C51 N6 107.4(3) . .
C50 C51 H51A 110.2 . .
N6 C51 H51A 110.2 . .
C50 C51 H51B 110.2 . .
N6 C51 H51B 110.2 . .
H51A C51 H51B 108.5 . .
N6 C52 C53 123.0(3) . .
N6 C52 H52 118.5 . .
C53 C52 H52 118.5 . .
C58 C53 C54 120.7(3) . .
C58 C53 C52 123.9(3) . .
C54 C53 C52 115.3(3) . .
C55 C54 C53 119.6(3) . .
C55 C54 H54 120.2 . .
C53 C54 H54 120.2 . .
C54 C55 C56 120.9(3) . .
C54 C55 H55 119.5 . .
C56 C55 H55 119.5 . .
C57 C56 C55 120.8(3) . .
C57 C56 H56 119.6 . .
C55 C56 H56 119.6 . .
C56 C57 C58 119.1(3) . .
C56 C57 H57 120.5 . .
C58 C57 H57 120.5 . .
O8 C58 C53 123.4(3) . .
O8 C58 C57 117.7(3) . .
C53 C58 C57 118.9(3) . .
C50 C59 H59A 109.5 . .
C50 C59 H59B 109.5 . .
H59A C59 H59B 109.5 . .
C50 C59 H59C 109.5 . .
H59A C59 H59C 109.5 . .
H59B C59 H59C 109.5 . .
O9 C60 H60A 109.5 . .
O9 C60 H60B 109.5 . .
H60A C60 H60B 109.5 . .
O9 C60 H60C 109.5 . .
H60A C60 H60C 109.5 . .
H60B C60 H60C 109.5 . .
O10 C61 H61A 109.5 . .
O10 C61 H61B 109.5 . .
H61A C61 H61B 109.5 . .
O10 C61 H61C 109.5 . .
H61A C61 H61C 109.5 . .
H61B C61 H61C 109.5 . .
C19 Cr1 C19 180.000(1) 2_566 .
C19 Cr1 C18 88.45(12) 2_566 2_566
C19 Cr1 C18 91.55(12) . 2_566
C19 Cr1 C18 91.55(12) 2_566 .
C19 Cr1 C18 88.45(12) . .
C18 Cr1 C18 180.000(1) 2_566 .
C19 Cr1 C20 89.96(12) 2_566 2_566
C19 Cr1 C20 90.04(12) . 2_566
C18 Cr1 C20 88.12(11) 2_566 2_566
C18 Cr1 C20 91.88(11) . 2_566
C19 Cr1 C20 90.04(12) 2_566 .
C19 Cr1 C20 89.96(12) . .
C18 Cr1 C20 91.88(11) 2_566 .
C18 Cr1 C20 88.12(11) . .
C20 Cr1 C20 180.000(1) 2_566 .
C22 Cr2 C22 180.0(3) 2_565 .
C22 Cr2 C23 91.93(13) 2_565 .
C22 Cr2 C23 88.07(13) . .
C22 Cr2 C23 88.07(13) 2_565 2_565
C22 Cr2 C23 91.93(13) . 2_565
C23 Cr2 C23 180.00(16) . 2_565
C22 Cr2 C21 90.39(11) 2_565 .
C22 Cr2 C21 89.61(11) . .
C23 Cr2 C21 89.75(12) . .
C23 Cr2 C21 90.25(12) 2_565 .
C22 Cr2 C21 89.61(11) 2_565 2_565
C22 Cr2 C21 90.39(11) . 2_565
C23 Cr2 C21 90.25(12) . 2_565
C23 Cr2 C21 89.75(12) 2_565 2_565
C21 Cr2 C21 180.00(16) . 2_565
O7 Mn1 O8 94.57(10) . .
O7 Mn1 N6 173.23(11) . .
O8 Mn1 N6 91.31(11) . .
O7 Mn1 N13 92.06(10) . .
O8 Mn1 N13 173.10(11) . .
N6 Mn1 N13 82.19(11) . .
O7 Mn1 O9 91.71(9) . .
O8 Mn1 O9 89.32(9) . .
N6 Mn1 O9 91.71(9) . .
N13 Mn1 O9 88.57(9) . .
O7 Mn1 O10 90.81(9) . .
O8 Mn1 O10 88.61(9) . .
N6 Mn1 O10 85.97(9) . .
N13 Mn1 O10 93.21(9) . .
O9 Mn1 O10 176.86(8) . .
O4 Mn2 O3 94.22(10) . .
O4 Mn2 N9 173.73(11) . .
O3 Mn2 N9 91.82(10) . .
O4 Mn2 N10 92.91(11) . .
O3 Mn2 N10 172.08(11) . .
N9 Mn2 N10 81.17(11) . .
O4 Mn2 O5 92.96(9) . .
O3 Mn2 O5 91.73(9) . .
N9 Mn2 O5 85.16(10) . .
N10 Mn2 O5 91.36(10) . .
O4 Mn2 O6 88.83(9) . .
O3 Mn2 O6 91.91(9) . .
N9 Mn2 O6 92.66(10) . .
N10 Mn2 O6 84.77(9) . .
O5 Mn2 O6 175.82(8) . .
O2 Mn3 O1 92.25(9) . .
O2 Mn3 N2 92.81(10) . .
O1 Mn3 N2 174.91(10) . .
O2 Mn3 N1 174.92(10) . .
O1 Mn3 N1 92.83(10) . .
N2 Mn3 N1 82.11(11) . .
O2 Mn3 N3 94.08(9) . .
O1 Mn3 N3 92.01(10) . .
N2 Mn3 N3 87.15(10) . .
N1 Mn3 N3 85.88(10) . .
O2 Mn3 N14 93.00(9) . .
O1 Mn3 N14 94.71(9) . .
N2 Mn3 N14 85.51(10) . .
N1 Mn3 N14 86.44(10) . .
N3 Mn3 N14 170.04(9) . .
C7 N1 C8 120.6(3) . .
C7 N1 Mn3 126.3(2) . .
C8 N1 Mn3 113.0(2) . .
C10 N2 C9 120.2(3) . .
C10 N2 Mn3 125.8(2) . .
C9 N2 Mn3 114.0(2) . .
C18 N3 Mn3 146.5(2) . .
C52 N6 C51 121.0(3) . .
C52 N6 Mn1 125.6(2) . .
C51 N6 Mn1 113.20(19) . .
C30 N9 C31 115.7(3) . .
C30 N9 Mn2 127.1(2) . .
C31 N9 Mn2 117.2(2) . .
C33 N10 C32 121.6(3) . .
C33 N10 Mn2 123.4(2) . .
C32 N10 Mn2 114.9(2) . .
C49 N13 C50 118.6(3) . .
C49 N13 Mn1 125.5(2) . .
C50 N13 Mn1 115.8(2) . .
C21 N14 Mn3 146.6(2) . .
C1 O1 Mn3 127.11(19) . .
C16 O2 Mn3 128.56(18) . .
C24 O3 Mn2 128.8(2) . .
C39 O4 Mn2 124.3(2) . .
C41 O5 Mn2 123.60(19) . .
C41 O5 H5B 106.6 . .
Mn2 O5 H5B 106.3 . .
C42 O6 Mn2 112.51(17) . .
C42 O6 H6A 108.8 . .
Mn2 O6 H6A 109.1 . .
C43 O7 Mn1 127.8(2) . .
C58 O8 Mn1 126.3(2) . .
C60 O9 Mn1 112.51(16) . .
C60 O9 H9C 109.3 . .
Mn1 O9 H9C 109.1 . .
C61 O10 Mn1 117.6(2) . .
C61 O10 H10A 108.4 . .
Mn1 O10 H10A 107.8 . .
H11C O11 H11D 109.8 . .
H12D O12 H12B 109.5 . .
H13B O13 H13C 109.5 . .
H14D O14 H14A 109.5 . .

loop_
_geom_bond_atom_site_label_1
_geom_bond_atom_site_label_2
_geom_bond_distance
_geom_bond_site_symmetry_2
C1 O1 1.359(4) .
C1 C6 1.386(4) .
C1 C2 1.388(4) .
C2 C3 1.384(5) .
C2 H2 0.9300 .
C3 C4 1.398(5) .
C3 H3 0.9300 .
C4 C5 1.398(5) .
C4 H4 0.9300 .
C5 C6 1.389(4) .
C5 H5 0.9300 .
C6 C7 1.447(4) .
C7 N1 1.311(4) .
C7 H7 0.9300 .
C8 N1 1.443(4) .
C8 C9 1.493(5) .
C8 C17 1.511(4) .
C8 H8 0.9800 .
C9 N2 1.484(4) .
C9 H9A 0.9700 .
C9 H9B 0.9700 .
C10 N2 1.327(4) .
C10 C11 1.432(4) .
C10 H10 0.9300 .
C11 C16 1.394(4) .
C11 C12 1.428(4) .
C12 C13 1.385(4) .
C12 H12 0.9300 .
C13 C14 1.380(4) .
C13 H13 0.9300 .
C14 C15 1.408(5) .
C14 H14 0.9300 .
C15 C16 1.417(4) .
C15 H15 0.9300 .
C16 O2 1.337(4) .
C17 H17A 0.9600 .
C17 H17B 0.9600 .
C17 H17C 0.9600 .
C18 N3 1.162(4) .
C18 Cr1 2.068(3) .
C19 N4 1.165(4) .
C19 Cr1 2.047(3) .
C20 N5 1.159(4) .
C20 Cr1 2.098(3) .
C21 N14 1.131(3) .
C21 Cr2 2.080(3) .
C22 N7 1.168(4) .
C22 Cr2 2.052(3) .
C23 N8 1.118(4) .
C23 Cr2 2.068(4) .
C24 O3 1.338(4) .
C24 C25 1.401(4) .
C24 C29 1.404(5) .
C25 C26 1.357(4) .
C25 H25 0.9300 .
C26 C27 1.363(5) .
C26 H26 0.9300 .
C27 C28 1.402(4) .
C27 H27 0.9300 .
C28 C29 1.423(5) .
C28 H28 0.9300 .
C29 C30 1.461(4) .
C30 N9 1.283(4) .
C30 H30 0.9300 .
C31 C40 1.452(4) .
C31 N9 1.498(4) .
C31 C32 1.526(4) .
C31 H31 0.9800 .
C32 N10 1.488(4) .
C32 H32A 0.9700 .
C32 H32B 0.9700 .
C33 N10 1.305(4) .
C33 C34 1.448(5) .
C33 H33 0.9300 .
C34 C39 1.391(4) .
C34 C35 1.395(4) .
C35 C36 1.384(5) .
C35 H35 0.9300 .
C36 C37 1.390(4) .
C36 H36 0.9300 .
C37 C38 1.412(4) .
C37 H37 0.9300 .
C38 C39 1.412(5) .
C38 H38 0.9300 .
C39 O4 1.358(4) .
C40 H40A 0.9600 .
C40 H40B 0.9600 .
C40 H40C 0.9600 .
C41 O5 1.402(4) .
C41 H41A 0.9600 .
C41 H41B 0.9600 .
C41 H41C 0.9600 .
C42 O6 1.653(4) .
C42 H42A 0.9600 .
C42 H42B 0.9600 .
C42 H42C 0.9600 .
C43 O7 1.321(4) .
C43 C48 1.417(5) .
C43 C44 1.441(4) .
C44 C45 1.399(4) .
C44 H44 0.9300 .
C45 C46 1.404(5) .
C45 H45 0.9300 .
C46 C47 1.358(4) .
C46 H46 0.9300 .
C47 C48 1.427(4) .
C47 H47 0.9300 .
C48 C49 1.454(4) .
C49 N13 1.302(4) .
C49 H49 0.9300 .
C50 N13 1.469(4) .
C50 C59 1.516(4) .
C50 C51 1.518(5) .
C50 H50 0.9800 .
C51 N6 1.524(4) .
C51 H51A 0.9700 .
C51 H51B 0.9700 .
C52 N6 1.298(4) .
C52 C53 1.434(5) .
C52 H52 0.9300 .
C53 C58 1.410(5) .
C53 C54 1.416(4) .
C54 C55 1.353(4) .
C54 H54 0.9300 .
C55 C56 1.415(4) .
C55 H55 0.9300 .
C56 C57 1.387(4) .
C56 H56 0.9300 .
C57 C58 1.425(5) .
C57 H57 0.9300 .
C58 O8 1.321(4) .
C59 H59A 0.9600 .
C59 H59B 0.9600 .
C59 H59C 0.9600 .
C60 O9 1.609(4) .
C60 H60A 0.9600 .
C60 H60B 0.9600 .
C60 H60C 0.9600 .
C61 O10 1.327(4) .
C61 H61A 0.9600 .
C61 H61B 0.9600 .
C61 H61C 0.9600 .
Cr1 C19 2.047(3) 2_566
Cr1 C18 2.068(3) 2_566
Cr1 C20 2.098(3) 2_566
Cr2 C22 2.052(3) 2_565
Cr2 C23 2.068(4) 2_565
Cr2 C21 2.080(3) 2_565
Mn1 O7 1.875(2) .
Mn1 O8 1.884(2) .
Mn1 N6 1.967(3) .
Mn1 N13 1.988(3) .
Mn1 O9 2.256(2) .
Mn1 O10 2.316(2) .
Mn2 O4 1.870(2) .
Mn2 O3 1.880(2) .
Mn2 N9 1.972(3) .
Mn2 N10 1.975(3) .
Mn2 O5 2.256(2) .
Mn2 O6 2.305(2) .
Mn3 O2 1.870(2) .
Mn3 O1 1.876(2) .
Mn3 N2 1.975(3) .
Mn3 N1 1.994(3) .
Mn3 N3 2.312(3) .
Mn3 N14 2.359(3) .
O5 H5B 0.8499 .
O6 H6A 0.8500 .
O9 H9C 0.9700 .
O10 H10A 0.8500 .
O11 H11C 0.8501 .
O11 H11D 0.8500 .
O12 H12D 0.8500 .
O12 H12B 0.8500 .
O13 H13B 0.8500 .
O13 H13C 0.8500 .
O14 H14D 0.8501 .
O14 H14A 0.8499 .

loop_
_geom_torsion_atom_site_label_1
_geom_torsion_atom_site_label_2
_geom_torsion_atom_site_label_3
_geom_torsion_atom_site_label_4
_geom_torsion
O1 C1 C2 C3 -176.5(3)
C6 C1 C2 C3 -0.2(5)
C1 C2 C3 C4 0.2(6)
C2 C3 C4 C5 0.0(6)
C3 C4 C5 C6 -0.3(5)
O1 C1 C6 C5 176.0(3)
C2 C1 C6 C5 -0.1(5)
O1 C1 C6 C7 -5.7(5)
C2 C1 C6 C7 178.2(3)
C4 C5 C6 C1 0.3(5)
C4 C5 C6 C7 -178.1(3)
C1 C6 C7 N1 -2.6(5)
C5 C6 C7 N1 175.7(3)
N1 C8 C9 N2 39.6(4)
C17 C8 C9 N2 171.3(2)
N2 C10 C11 C16 -1.4(5)
N2 C10 C11 C12 178.0(3)
C16 C11 C12 C13 -1.0(4)
C10 C11 C12 C13 179.6(3)
C11 C12 C13 C14 1.0(4)
C12 C13 C14 C15 -0.9(5)
C13 C14 C15 C16 0.8(5)
C12 C11 C16 O2 179.0(3)
C10 C11 C16 O2 -1.6(5)
C12 C11 C16 C15 0.9(4)
C10 C11 C16 C15 -179.8(3)
C14 C15 C16 O2 -179.0(3)
C14 C15 C16 C11 -0.7(5)
O3 C24 C25 C26 -178.4(3)
C29 C24 C25 C26 3.0(5)
C24 C25 C26 C27 -2.6(5)
C25 C26 C27 C28 0.5(5)
C26 C27 C28 C29 0.9(5)
O3 C24 C29 C28 179.8(3)
C25 C24 C29 C28 -1.6(5)
O3 C24 C29 C30 -4.7(5)
C25 C24 C29 C30 173.9(3)
C27 C28 C29 C24 -0.3(5)
C27 C28 C29 C30 -176.1(3)
C24 C29 C30 N9 8.5(5)
C28 C29 C30 N9 -175.8(3)
C40 C31 C32 N10 83.8(3)
N9 C31 C32 N10 -35.5(3)
N10 C33 C34 C39 6.9(5)
N10 C33 C34 C35 -174.0(3)
C39 C34 C35 C36 3.5(5)
C33 C34 C35 C36 -175.6(3)
C34 C35 C36 C37 0.8(5)
C35 C36 C37 C38 -1.3(5)
C36 C37 C38 C39 -2.3(5)
C35 C34 C39 O4 179.9(3)
C33 C34 C39 O4 -1.0(5)
C35 C34 C39 C38 -7.2(5)
C33 C34 C39 C38 171.9(3)
C37 C38 C39 O4 179.9(3)
C37 C38 C39 C34 6.4(5)
O7 C43 C44 C45 -178.6(3)
C48 C43 C44 C45 2.1(5)
C43 C44 C45 C46 -1.3(5)
C44 C45 C46 C47 1.3(5)
C45 C46 C47 C48 -1.9(5)
O7 C43 C48 C47 178.0(3)
C44 C43 C48 C47 -2.8(5)
O7 C43 C48 C49 -3.1(5)
C44 C43 C48 C49 176.1(3)
C46 C47 C48 C43 2.7(5)
C46 C47 C48 C49 -176.2(3)
C43 C48 C49 N13 6.5(5)
C47 C48 C49 N13 -174.5(3)
N13 C50 C51 N6 -39.1(3)
C59 C50 C51 N6 82.3(3)
N6 C52 C53 C58 9.4(5)
N6 C52 C53 C54 -174.9(3)
C58 C53 C54 C55 0.6(5)
C52 C53 C54 C55 -175.3(3)
C53 C54 C55 C56 1.2(5)
C54 C55 C56 C57 -1.9(5)
C55 C56 C57 C58 0.7(5)
C54 C53 C58 O8 178.8(3)
C52 C53 C58 O8 -5.7(5)
C54 C53 C58 C57 -1.8(5)
C52 C53 C58 C57 173.7(3)
C56 C57 C58 O8 -179.4(3)
C56 C57 C58 C53 1.1(5)
C6 C7 N1 C8 173.2(3)
C6 C7 N1 Mn3 -1.8(5)
C9 C8 N1 C7 150.1(3)
C17 C8 N1 C7 23.6(5)
C9 C8 N1 Mn3 -34.3(3)
C17 C8 N1 Mn3 -160.7(2)
O1 Mn3 N1 C7 9.5(3)
N2 Mn3 N1 C7 -170.0(3)
N3 Mn3 N1 C7 -82.3(3)
N14 Mn3 N1 C7 104.0(3)
O1 Mn3 N1 C8 -165.8(2)
N2 Mn3 N1 C8 14.7(2)
N3 Mn3 N1 C8 102.3(2)
N14 Mn3 N1 C8 -71.3(2)
C11 C10 N2 C9 175.4(3)
C11 C10 N2 Mn3 -2.1(4)
C8 C9 N2 C10 153.6(3)
C8 C9 N2 Mn3 -28.6(3)
O2 Mn3 N2 C10 6.0(3)
N1 Mn3 N2 C10 -173.8(3)
N3 Mn3 N2 C10 99.9(2)
N14 Mn3 N2 C10 -86.8(2)
O2 Mn3 N2 C9 -171.7(2)
N1 Mn3 N2 C9 8.5(2)
N3 Mn3 N2 C9 -77.8(2)
N14 Mn3 N2 C9 95.5(2)
O2 Mn3 N3 C18 102.2(4)
O1 Mn3 N3 C18 -165.4(4)
N2 Mn3 N3 C18 9.6(4)
N1 Mn3 N3 C18 -72.7(4)
C53 C52 N6 C51 -175.7(3)
C53 C52 N6 Mn1 9.5(5)
C50 C51 N6 C52 -140.6(3)
C50 C51 N6 Mn1 34.8(3)
O8 Mn1 N6 C52 -22.7(3)
N13 Mn1 N6 C52 159.6(3)
O9 Mn1 N6 C52 -112.1(3)
O10 Mn1 N6 C52 65.8(3)
O8 Mn1 N6 C51 162.1(2)
N13 Mn1 N6 C51 -15.5(2)
O9 Mn1 N6 C51 72.8(2)
O10 Mn1 N6 C51 -109.3(2)
C29 C30 N9 C31 179.3(3)
C29 C30 N9 Mn2 2.0(5)
C40 C31 N9 C30 81.6(3)
C32 C31 N9 C30 -153.6(3)
C40 C31 N9 Mn2 -100.9(3)
O3 Mn2 N9 C30 -11.0(3)
N10 Mn2 N9 C30 172.7(3)
O5 Mn2 N9 C30 80.6(3)
O3 Mn2 N9 C31 171.7(2)
N10 Mn2 N9 C31 -4.6(2)
O5 Mn2 N9 C31 -96.7(2)
O6 Mn2 N9 C31 79.7(2)
C34 C33 N10 C32 -174.0(3)
C34 C33 N10 Mn2 9.5(4)
C31 C32 N10 C33 -141.9(3)
C31 C32 N10 Mn2 34.9(3)
O4 Mn2 N10 C33 -22.8(3)
N9 Mn2 N10 C33 159.2(3)
O5 Mn2 N10 C33 -115.9(3)
O6 Mn2 N10 C33 65.7(3)
O4 Mn2 N10 C32 160.4(2)
N9 Mn2 N10 C32 -17.5(2)
O5 Mn2 N10 C32 67.4(2)
O6 Mn2 N10 C32 -111.0(2)
C48 C49 N13 C50 -177.9(3)
C48 C49 N13 Mn1 5.7(4)
C59 C50 N13 C49 87.9(3)
C51 C50 N13 C49 -147.8(3)
C59 C50 N13 Mn1 -95.4(3)
C51 C50 N13 Mn1 28.9(3)
O7 Mn1 N13 C49 -15.1(3)
N6 Mn1 N13 C49 168.4(3)
O9 Mn1 N13 C49 76.5(3)
O10 Mn1 N13 C49 -106.1(3)
O7 Mn1 N13 C50 168.4(2)
N6 Mn1 N13 C50 -8.0(2)
O9 Mn1 N13 C50 -99.9(2)
O10 Mn1 N13 C50 77.5(2)
O2 Mn3 N14 C21 -112.2(5)
O1 Mn3 N14 C21 155.3(5)
N2 Mn3 N14 C21 -19.6(5)
N1 Mn3 N14 C21 62.7(5)
C6 C1 O1 Mn3 18.4(4)
C2 C1 O1 Mn3 -165.3(2)
O2 Mn3 O1 C1 162.6(2)
N1 Mn3 O1 C1 -17.6(2)
N3 Mn3 O1 C1 68.4(2)
N14 Mn3 O1 C1 -104.3(2)
C11 C16 O2 Mn3 8.5(4)
C15 C16 O2 Mn3 -173.3(2)
O1 Mn3 O2 C16 171.4(2)
N2 Mn3 O2 C16 -9.1(3)
N3 Mn3 O2 C16 -96.5(2)
N14 Mn3 O2 C16 76.5(2)
C25 C24 O3 Mn2 171.5(2)
C29 C24 O3 Mn2 -9.9(5)
O4 Mn2 O3 C24 -163.3(3)
N9 Mn2 O3 C24 15.1(3)
O5 Mn2 O3 C24 -70.2(3)
O6 Mn2 O3 C24 107.8(3)
C34 C39 O4 Mn2 -21.6(4)
C38 C39 O4 Mn2 165.2(2)
O3 Mn2 O4 C39 -148.0(2)
N10 Mn2 O4 C39 28.5(3)
O5 Mn2 O4 C39 120.0(2)
O6 Mn2 O4 C39 -56.2(2)
O4 Mn2 O5 C41 13.3(2)
O3 Mn2 O5 C41 -81.0(2)
N9 Mn2 O5 C41 -172.7(2)
N10 Mn2 O5 C41 106.2(2)
O4 Mn2 O6 C42 -52.03(17)
O3 Mn2 O6 C42 42.15(17)
N9 Mn2 O6 C42 134.06(17)
N10 Mn2 O6 C42 -145.06(17)
C48 C43 O7 Mn1 -13.2(5)
C44 C43 O7 Mn1 167.6(2)
O8 Mn1 O7 C43 -159.2(3)
N13 Mn1 O7 C43 18.9(3)
O9 Mn1 O7 C43 -69.8(3)
O10 Mn1 O7 C43 112.1(3)
C53 C58 O8 Mn1 -17.5(5)
C57 C58 O8 Mn1 163.1(2)
O7 Mn1 O8 C58 -150.1(3)
N6 Mn1 O8 C58 26.6(3)
O9 Mn1 O8 C58 118.3(3)
O10 Mn1 O8 C58 -59.4(3)
O7 Mn1 O9 C60 -56.43(19)
O8 Mn1 O9 C60 38.12(19)
N6 Mn1 O9 C60 129.4(2)
N13 Mn1 O9 C60 -148.45(19)
O7 Mn1 O10 C61 66.0(2)
O8 Mn1 O10 C61 -28.5(2)
N6 Mn1 O10 C61 -120.0(2)
N13 Mn1 O10 C61 158.1(2)
